data_4068936
loop_
_publ_author_name
'Zhang, Xiaoqin'
'Qiu, Yuping'
'Rao, Bin'
'Luo, Meiming'

_publ_section_title
;
 Palladium(II)&#x2212;N-Heterocyclic Carbene Metallacrown Ether Complexes:
 Synthesis, Structure, and Catalytic Activity in the Suzuki&#x2212;Miyaura
 Reaction
;
_journal_issue 10
_journal_name_full Organometallics
_journal_page_first 3093
_journal_paper_doi 10.1021/om8011695
_journal_volume 28
_journal_year 2009
_chemical_formula_sum 'C52 H68 Cl2 N4 O7 Pd'
_chemical_formula_weight 1038.40
_chemical_name_systematic
; 
 ? 
;
_space_group_IT_number 2
_symmetry_cell_setting triclinic
_symmetry_space_group_name_Hall '-P 1'
_symmetry_space_group_name_H-M 'P -1'
_atom_sites_solution_hydrogens geom
_atom_sites_solution_primary direct
_atom_sites_solution_secondary difmap
_audit_creation_method SHELXL-97
_cell_angle_alpha 76.52(2)
_cell_angle_beta 72.01(2)
_cell_angle_gamma 81.22(3)
_cell_formula_units_Z 2
_cell_length_a 11.831(3)
_cell_length_b 13.697(4)
_cell_length_c 18.135(4)
_cell_measurement_reflns_used 26
_cell_measurement_temperature 294(2)
_cell_measurement_theta_max 7.24
_cell_measurement_theta_min 4.54
_cell_volume 2707.7(13)
_computing_structure_refinement 'SHELXL-97 (Sheldrick, 1997)'
_computing_structure_solution 'SHELXS-97 (Sheldrick, 1990)'
_diffrn_ambient_temperature 294(2)
_diffrn_measured_fraction_theta_full 0.996
_diffrn_measured_fraction_theta_max 0.996
_diffrn_measurement_device_type CAD4
_diffrn_measurement_method Omega/2-Theta
_diffrn_radiation_monochromator graphite
_diffrn_radiation_source 'fine-focus sealed tube'
_diffrn_radiation_type MoK\a
_diffrn_radiation_wavelength 0.71073
_diffrn_reflns_av_R_equivalents 0.0100
_diffrn_reflns_av_sigmaI/netI 0.0797
_diffrn_reflns_limit_h_max 14
_diffrn_reflns_limit_h_min -13
_diffrn_reflns_limit_k_max 16
_diffrn_reflns_limit_k_min -9
_diffrn_reflns_limit_l_max 21
_diffrn_reflns_limit_l_min -20
_diffrn_reflns_number 10281
_diffrn_reflns_theta_full 25.26
_diffrn_reflns_theta_max 25.26
_diffrn_reflns_theta_min 1.20
_diffrn_standards_decay_% 0.633
_diffrn_standards_interval_count 300
_diffrn_standards_number 3
_exptl_absorpt_coefficient_mu 0.492
_exptl_absorpt_correction_T_max 0.9376
_exptl_absorpt_correction_T_min 0.9282
_exptl_absorpt_correction_type sphere
_exptl_crystal_colour colourless
_exptl_crystal_density_diffrn 1.274
_exptl_crystal_density_method 'not measured'
_exptl_crystal_description block
_exptl_crystal_F_000 1088
_exptl_crystal_size_max 0.44
_exptl_crystal_size_mid 0.40
_exptl_crystal_size_min 0.38
_refine_diff_density_max 1.331
_refine_diff_density_min -0.831
_refine_diff_density_rms 0.084
_refine_ls_extinction_method mixed
_refine_ls_goodness_of_fit_ref 1.171
_refine_ls_hydrogen_treatment mixed
_refine_ls_matrix_type full
_refine_ls_number_parameters 579
_refine_ls_number_reflns 9757
_refine_ls_number_restraints 6
_refine_ls_restrained_S_all 1.181
_refine_ls_R_factor_all 0.1398
_refine_ls_R_factor_gt 0.0602
_refine_ls_shift/su_max 0.001
_refine_ls_shift/su_mean 0.000
_refine_ls_structure_factor_coef Fsqd
_refine_ls_weighting_details 'w=1/[\s^2^(Fo^2^)+(0.0676P)^2^+0.0000P] where P=(Fo^2^+2Fc^2^)/3'
_refine_ls_weighting_scheme calc
_refine_ls_wR_factor_gt 0.1416
_refine_ls_wR_factor_ref 0.1594
_reflns_number_gt 5379
_reflns_number_total 9757
_reflns_threshold_expression >2sigma(I)
_cod_data_source_file om8011695_si_004.cif
_cod_data_source_block cd4
_cod_depositor_comments
;
The following automatic conversions were performed:

'_symmetry_cell_setting' value 'Triclinic' changed to 'triclinic'
according to /home/saulius/struct/CIF-dictionaries/cif_core.dic
dictionary named 'cif_core.dic' version 2.4.2 from 2011-04-26.

Automatic conversion script
Id: cif_fix_values 1715 2011-07-08 13:25:40Z adriana 

The following automatic conversions were performed:

'_refine_ls_weighting_scheme' value 'calc
w=1/[\s^2^(Fo^2^)+(0.0676P)^2^+0.0000P] where P=(Fo^2^+2Fc^2^)/3' was
changed to 'calc'. New tag '_refine_ls_weighting_details' was
created. The value of the new tag was set to
'w=1/[\s^2^(Fo^2^)+(0.0676P)^2^+0.0000P] where P=(Fo^2^+2Fc^2^)/3'.

Automatic conversion script
Id: cif_fix_values 3143 2015-03-26 13:38:13Z robertas 
;
_cod_original_cell_volume 2707.9(12)
_cod_database_code 4068936

loop_
_symmetry_equiv_pos_as_xyz
'x, y, z'
'-x, -y, -z'

loop_
_atom_site_label
_atom_site_type_symbol
_atom_site_fract_x
_atom_site_fract_y
_atom_site_fract_z
_atom_site_U_iso_or_equiv
_atom_site_adp_type
_atom_site_occupancy
_atom_site_calc_flag
_atom_site_refinement_flags
Pd1 Pd 0.23226(4) 0.23907(3) 0.75877(3) 0.04649(16) Uani 1 d .
Cl1 Cl 0.18508(13) 0.24260(13) 0.89127(9) 0.0676(4) Uani 1 d .
Cl2 Cl 0.26667(14) 0.25452(13) 0.62388(9) 0.0719(5) Uani 1 d .
O1 O -0.1458(4) 0.3583(4) 0.6965(3) 0.1011(18) Uani 1 d .
O2 O -0.2241(4) 0.5331(4) 0.6191(3) 0.0922(15) Uani 1 d U
O3 O -0.2605(7) 0.7375(6) 0.6613(5) 0.1633(14) Uani 1 d U
O4 O -0.1394(7) 0.6973(6) 0.8183(5) 0.1633(14) Uani 1 d .
O5 O 0.0552(5) 0.6335(5) 0.8766(4) 0.122(2) Uani 1 d .
O6 O 0.2688(5) 0.5748(4) 0.7867(4) 0.111(2) Uani 1 d .
N1 N 0.0663(4) 0.0727(3) 0.7795(3) 0.0527(11) Uani 1 d .
N2 N -0.0292(4) 0.2145(3) 0.7982(3) 0.0516(11) Uani 1 d .
N3 N 0.4857(4) 0.2874(3) 0.7453(3) 0.0519(12) Uani 1 d .
N4 N 0.3800(4) 0.4166(4) 0.7033(3) 0.0593(12) Uani 1 d .
C1 C 0.1571(5) -0.0080(4) 0.7616(4) 0.0608(16) Uani 1 d .
C2 C 0.1807(6) -0.0323(5) 0.6869(4) 0.0765(19) Uani 1 d .
C3 C 0.2607(8) -0.1186(6) 0.6729(6) 0.110(3) Uani 1 d .
H3 H 0.2807 -0.1372 0.6240 0.132 Uiso 1 calc R
C4 C 0.3092(8) -0.1755(7) 0.7313(7) 0.118(3) Uani 1 d .
H4 H 0.3581 -0.2340 0.7222 0.142 Uiso 1 calc R
C5 C 0.2859(7) -0.1466(6) 0.8031(6) 0.097(2) Uani 1 d .
H5 H 0.3229 -0.1839 0.8405 0.117 Uiso 1 calc R
C6 C 0.2078(5) -0.0624(5) 0.8203(4) 0.0664(17) Uani 1 d .
C7 C 0.1808(6) -0.0358(5) 0.8999(4) 0.0696(17) Uani 1 d .
H7 H 0.1350 0.0302 0.8975 0.084 Uiso 1 calc R
C8 C 0.1270(7) 0.0275(6) 0.6236(4) 0.090(2) Uani 1 d .
H8 H 0.0885 0.0908 0.6399 0.108 Uiso 1 calc R
C9 C 0.2932(6) -0.0252(6) 0.9205(5) 0.109(3) Uani 1 d .
H9A H 0.3439 -0.0870 0.9190 0.164 Uiso 1 calc R
H9B H 0.2717 -0.0107 0.9727 0.164 Uiso 1 calc R
H9C H 0.3349 0.0287 0.8830 0.164 Uiso 1 calc R
C10 C 0.1028(8) -0.1099(6) 0.9652(5) 0.117(3) Uani 1 d .
H10A H 0.0281 -0.1089 0.9545 0.176 Uiso 1 calc R
H10B H 0.0887 -0.0906 1.0152 0.176 Uiso 1 calc R
H10C H 0.1427 -0.1765 0.9671 0.176 Uiso 1 calc R
C11 C 0.0301(9) -0.0290(8) 0.6150(5) 0.138(4) Uani 1 d .
H11A H 0.0621 -0.0962 0.6084 0.207 Uiso 1 calc R
H11B H 0.0046 0.0059 0.5696 0.207 Uiso 1 calc R
H11C H -0.0367 -0.0319 0.6615 0.207 Uiso 1 calc R
C12 C 0.2182(8) 0.0543(6) 0.5425(4) 0.115(3) Uani 1 d .
H12A H 0.2716 0.0986 0.5453 0.173 Uiso 1 calc R
H12B H 0.1774 0.0871 0.5039 0.173 Uiso 1 calc R
H12C H 0.2629 -0.0062 0.5275 0.173 Uiso 1 calc R
C13 C 0.0829(4) 0.1692(4) 0.7796(3) 0.0451(13) Uani 1 d .
C14 C -0.0534(5) 0.0615(5) 0.7977(4) 0.0666(17) Uani 1 d .
H14 H -0.0865 0.0023 0.8020 0.080 Uiso 1 calc R
C15 C -0.1130(5) 0.1491(5) 0.8081(3) 0.0601(16) Uani 1 d .
H15 H -0.1953 0.1638 0.8198 0.072 Uiso 1 calc R
C16 C -0.0566(5) 0.3203(4) 0.8020(4) 0.0623(16) Uani 1 d .
H16A H 0.0009 0.3413 0.8222 0.075 Uiso 1 calc R
H16B H -0.1351 0.3299 0.8385 0.075 Uiso 1 calc R
C17 C -0.0539(5) 0.3852(5) 0.7220(4) 0.080(2) Uani 1 d .
H17A H -0.0672 0.4558 0.7256 0.096 Uiso 1 calc R
H17B H 0.0233 0.3744 0.6845 0.096 Uiso 1 calc R
C18 C -0.1232(6) 0.3728(7) 0.6153(5) 0.088(2) Uani 1 d .
C19 C -0.0639(7) 0.2971(8) 0.5755(7) 0.119(3) Uani 1 d .
H19 H -0.0345 0.2374 0.6028 0.143 Uiso 1 calc R
C20 C -0.0477(7) 0.3097(8) 0.4946(7) 0.118(3) Uani 1 d .
H20 H -0.0074 0.2592 0.4673 0.141 Uiso 1 calc R
C21 C -0.0924(7) 0.3974(8) 0.4565(6) 0.103(3) Uani 1 d .
H21 H -0.0836 0.4056 0.4028 0.124 Uiso 1 calc R
C22 C -0.1493(6) 0.4737(7) 0.4941(5) 0.089(2) Uani 1 d .
H22 H -0.1769 0.5330 0.4654 0.107 Uiso 1 calc R
C23 C -0.1671(6) 0.4645(6) 0.5745(5) 0.080(2) Uani 1 d .
C24 C -0.2640(10) 0.6265(9) 0.5788(7) 0.1633(14) Uani 1 d U
H24A H -0.3165 0.6164 0.5499 0.196 Uiso 1 calc R
H24B H -0.1966 0.6602 0.5413 0.196 Uiso 1 calc R
C25 C -0.3296(10) 0.6894(8) 0.6391(8) 0.164(4) Uani 1 d U
H25A H -0.3853 0.7387 0.6177 0.197 Uiso 1 calc R
H25B H -0.3758 0.6461 0.6855 0.197 Uiso 1 calc R
C26 C -0.2343(11) 0.6857(9) 0.7267(7) 0.1633(14) Uani 1 d U
H26A H -0.1767 0.6294 0.7135 0.196 Uiso 1 calc R
H26B H -0.3060 0.6584 0.7640 0.196 Uiso 1 calc R
C27 C -0.1860(11) 0.7461(8) 0.7644(7) 0.1633(14) Uani 1 d U
H27A H -0.1261 0.7852 0.7239 0.196 Uiso 1 calc R
H27B H -0.2498 0.7933 0.7872 0.196 Uiso 1 calc R
C28 C -0.0990(12) 0.7626(8) 0.8549(7) 0.171(5) Uani 1 d .
H28A H -0.1643 0.8076 0.8792 0.206 Uiso 1 calc R
H28B H -0.0371 0.8022 0.8170 0.206 Uiso 1 calc R
C29 C -0.0500(8) 0.6875(7) 0.9176(6) 0.127(3) Uani 1 d .
H29A H -0.0309 0.7231 0.9520 0.152 Uiso 1 calc R
H29B H -0.1090 0.6411 0.9496 0.152 Uiso 1 calc R
C30 C 0.1375(8) 0.5939(6) 0.9160(7) 0.104(3) Uani 1 d .
C31 C 0.1207(9) 0.5830(7) 0.9963(7) 0.118(3) Uani 1 d .
H31 H 0.0468 0.6034 1.0282 0.141 Uiso 1 calc R
C32 C 0.2096(12) 0.5434(9) 1.0290(8) 0.170(5) Uani 1 d .
H32 H 0.1952 0.5354 1.0834 0.204 Uiso 1 calc R
C33 C 0.3178(13) 0.5154(9) 0.9851(9) 0.1633(14) Uani 1 d .
H33 H 0.3781 0.4875 1.0086 0.196 Uiso 1 calc R
C34 C 0.3400(9) 0.5292(8) 0.9000(8) 0.147(4) Uani 1 d .
H34 H 0.4158 0.5140 0.8677 0.177 Uiso 1 calc R
C35 C 0.2454(8) 0.5657(6) 0.8677(7) 0.105(3) Uani 1 d .
C36 C 0.1977(6) 0.5180(5) 0.7627(5) 0.090(2) Uani 1 d .
H36A H 0.1286 0.5600 0.7519 0.108 Uiso 1 calc R
H36B H 0.1705 0.4606 0.8042 0.108 Uiso 1 calc R
C37 C 0.2762(6) 0.4836(5) 0.6894(4) 0.079(2) Uani 1 d .
H37A H 0.2299 0.4484 0.6697 0.095 Uiso 1 calc R
H37B H 0.3036 0.5420 0.6490 0.095 Uiso 1 calc R
C38 C 0.3762(4) 0.3183(4) 0.7354(3) 0.0477(13) Uani 1 d .
C39 C 0.5575(5) 0.3676(5) 0.7172(4) 0.0699(18) Uani 1 d .
H39 H 0.6368 0.3657 0.7163 0.084 Uiso 1 calc R
C40 C 0.4890(6) 0.4482(5) 0.6915(4) 0.077(2) Uani 1 d .
H40 H 0.5118 0.5132 0.6699 0.092 Uiso 1 calc R
C41 C 0.5264(5) 0.1901(5) 0.7825(4) 0.0624(16) Uani 1 d .
C42 C 0.5675(5) 0.1142(5) 0.7342(6) 0.088(3) Uani 1 d .
C43 C 0.6121(7) 0.0254(7) 0.7733(7) 0.107(3) Uani 1 d .
H43 H 0.6378 -0.0278 0.7466 0.128 Uiso 1 calc R
C44 C 0.6211(7) 0.0100(7) 0.8472(8) 0.121(4) Uani 1 d .
H44 H 0.6569 -0.0509 0.8682 0.145 Uiso 1 calc R
C45 C 0.5787(6) 0.0822(7) 0.8922(5) 0.099(3) Uani 1 d .
H45 H 0.5825 0.0691 0.9441 0.119 Uiso 1 calc R
C46 C 0.5293(5) 0.1765(5) 0.8598(4) 0.0679(17) Uani 1 d .
C47 C 0.4859(5) 0.2595(6) 0.9069(4) 0.081(2) Uani 1 d .
H47 H 0.4358 0.3099 0.8801 0.098 Uiso 1 calc R
C48 C 0.5656(11) 0.1322(9) 0.6507(8) 0.1633(14) Uani 1 d U
H48 H 0.5122 0.1928 0.6408 0.196 Uiso 1 calc R
C49 C 0.4090(7) 0.2221(7) 0.9922(4) 0.119(3) Uani 1 d .
H49A H 0.3510 0.1808 0.9912 0.178 Uiso 1 calc R
H49B H 0.3690 0.2789 1.0152 0.178 Uiso 1 calc R
H49C H 0.4593 0.1833 1.0231 0.178 Uiso 1 calc R
C50 C 0.5911(6) 0.3128(6) 0.9091(5) 0.107(3) Uani 1 d .
H50A H 0.6408 0.2655 0.9363 0.161 Uiso 1 calc R
H50B H 0.5604 0.3677 0.9364 0.161 Uiso 1 calc R
H50C H 0.6373 0.3380 0.8561 0.161 Uiso 1 calc R
C51 C 0.6917(8) 0.1510(9) 0.5950(6) 0.175(5) Uani 1 d U
H51A H 0.7164 0.2107 0.6026 0.262 Uiso 1 calc R
H51B H 0.6907 0.1598 0.5411 0.262 Uiso 1 calc R
H51C H 0.7465 0.0944 0.6066 0.262 Uiso 1 calc R
C52 C 0.5179(7) 0.0434(7) 0.6349(6) 0.138(4) Uani 1 d U
H52A H 0.5030 0.0616 0.5841 0.207 Uiso 1 calc R
H52B H 0.4450 0.0269 0.6751 0.207 Uiso 1 calc R
H52C H 0.5757 -0.0139 0.6356 0.207 Uiso 1 calc R
O7 O 0.4746(13) 0.6408(16) 0.5123(9) 0.420(15) Uani 1 d .
H71 H 0.520(5) 0.617(3) 0.493(3) 0.026(12) Uiso 1 d .
H72 H 0.393(8) 0.661(7) 0.501(6) 0.16(4) Uiso 1 d .

loop_
_atom_site_aniso_label
_atom_site_aniso_U_11
_atom_site_aniso_U_22
_atom_site_aniso_U_33
_atom_site_aniso_U_23
_atom_site_aniso_U_13
_atom_site_aniso_U_12
Pd1 0.0393(2) 0.0513(3) 0.0475(3) -0.00959(19) -0.00918(17) -0.00695(17)
Cl1 0.0610(9) 0.0927(12) 0.0520(9) -0.0179(8) -0.0117(7) -0.0191(8)
Cl2 0.0718(10) 0.0951(13) 0.0490(9) -0.0151(9) -0.0124(8) -0.0167(9)
O1 0.053(3) 0.145(5) 0.091(4) 0.037(3) -0.034(3) -0.027(3)
O2 0.088(3) 0.109(4) 0.075(3) 0.006(3) -0.030(3) -0.018(3)
O3 0.173(3) 0.148(3) 0.183(4) -0.014(3) -0.083(3) -0.020(3)
O4 0.173(3) 0.148(3) 0.183(4) -0.014(3) -0.083(3) -0.020(3)
O5 0.097(4) 0.123(5) 0.130(5) -0.046(4) -0.012(4) 0.030(4)
O6 0.089(4) 0.074(4) 0.166(6) -0.062(4) 0.003(4) -0.019(3)
N1 0.051(3) 0.053(3) 0.054(3) -0.008(2) -0.017(2) -0.006(2)
N2 0.042(2) 0.060(3) 0.054(3) -0.006(2) -0.019(2) -0.008(2)
N3 0.040(2) 0.054(3) 0.061(3) -0.014(2) -0.007(2) -0.012(2)
N4 0.050(3) 0.057(3) 0.068(3) -0.006(3) -0.016(2) -0.008(2)
C1 0.062(4) 0.051(4) 0.070(4) -0.011(3) -0.016(3) -0.014(3)
C2 0.084(5) 0.062(4) 0.088(5) -0.023(4) -0.022(4) -0.010(4)
C3 0.134(7) 0.076(6) 0.117(7) -0.041(5) -0.013(6) -0.009(5)
C4 0.125(7) 0.067(6) 0.145(9) -0.024(6) -0.022(7) 0.010(5)
C5 0.103(6) 0.069(5) 0.120(7) -0.015(5) -0.041(5) 0.005(4)
C6 0.062(4) 0.050(4) 0.091(5) -0.011(4) -0.030(4) -0.004(3)
C7 0.075(4) 0.068(4) 0.067(4) 0.003(3) -0.030(4) -0.012(3)
C8 0.114(6) 0.093(6) 0.074(5) -0.033(4) -0.032(5) -0.004(5)
C9 0.087(5) 0.129(7) 0.132(7) -0.030(6) -0.061(5) 0.001(5)
C10 0.140(7) 0.102(6) 0.097(6) -0.002(5) -0.015(6) -0.034(6)
C11 0.157(9) 0.170(9) 0.119(8) -0.028(7) -0.071(7) -0.044(7)
C12 0.166(8) 0.123(7) 0.070(5) -0.030(5) -0.037(6) -0.027(6)
C13 0.042(3) 0.049(4) 0.042(3) -0.005(3) -0.011(3) -0.007(3)
C14 0.054(4) 0.073(5) 0.079(5) -0.013(4) -0.021(3) -0.022(3)
C15 0.045(3) 0.079(5) 0.060(4) -0.008(3) -0.020(3) -0.013(3)
C16 0.051(3) 0.065(4) 0.068(4) -0.019(3) -0.012(3) 0.003(3)
C17 0.056(4) 0.065(4) 0.108(6) 0.006(4) -0.023(4) -0.009(3)
C18 0.044(4) 0.116(7) 0.094(6) 0.022(6) -0.026(4) -0.027(4)
C19 0.068(5) 0.116(8) 0.148(10) 0.017(8) -0.020(6) -0.017(5)
C20 0.078(6) 0.120(8) 0.141(9) -0.023(7) -0.013(6) -0.011(5)
C21 0.080(5) 0.122(8) 0.108(7) -0.008(7) -0.033(5) -0.023(5)
C22 0.078(5) 0.096(6) 0.089(6) 0.009(5) -0.033(5) -0.016(4)
C23 0.057(4) 0.101(6) 0.079(5) 0.015(5) -0.031(4) -0.023(4)
C24 0.173(3) 0.148(3) 0.183(4) -0.014(3) -0.083(3) -0.020(3)
C25 0.183(10) 0.119(8) 0.253(13) -0.050(8) -0.139(9) -0.013(7)
C26 0.173(3) 0.148(3) 0.183(4) -0.014(3) -0.083(3) -0.020(3)
C27 0.173(3) 0.148(3) 0.183(4) -0.014(3) -0.083(3) -0.020(3)
C28 0.221(13) 0.108(9) 0.145(10) -0.041(8) 0.025(9) -0.030(9)
C29 0.124(7) 0.106(7) 0.146(9) -0.052(7) -0.015(7) -0.006(6)
C30 0.097(6) 0.071(5) 0.147(9) -0.043(6) -0.029(7) 0.005(5)
C31 0.130(8) 0.098(7) 0.141(9) -0.069(7) -0.038(7) 0.011(6)
C32 0.168(11) 0.163(11) 0.242(15) -0.130(11) -0.100(11) 0.026(9)
C33 0.173(3) 0.148(3) 0.183(4) -0.014(3) -0.083(3) -0.020(3)
C34 0.113(8) 0.152(10) 0.204(13) -0.095(9) -0.058(8) 0.027(7)
C35 0.098(6) 0.067(5) 0.156(9) -0.068(6) -0.014(7) -0.007(5)
C36 0.067(4) 0.074(5) 0.125(7) -0.033(5) -0.015(4) 0.001(4)
C37 0.077(4) 0.051(4) 0.099(6) 0.008(4) -0.028(4) -0.007(3)
C38 0.042(3) 0.059(4) 0.039(3) -0.010(3) -0.006(2) -0.007(3)
C39 0.044(3) 0.078(5) 0.085(5) -0.012(4) -0.009(3) -0.023(3)
C40 0.061(4) 0.068(5) 0.093(5) -0.009(4) -0.004(4) -0.026(4)
C41 0.034(3) 0.065(4) 0.082(5) -0.007(4) -0.012(3) -0.006(3)
C42 0.035(3) 0.052(4) 0.165(8) -0.018(5) -0.013(4) 0.000(3)
C43 0.066(5) 0.087(7) 0.164(10) -0.035(7) -0.024(6) -0.001(4)
C44 0.060(5) 0.080(7) 0.203(12) 0.004(8) -0.039(7) 0.007(4)
C45 0.060(4) 0.110(7) 0.124(7) 0.017(6) -0.044(5) -0.020(5)
C46 0.040(3) 0.080(5) 0.083(5) -0.008(4) -0.020(3) -0.008(3)
C47 0.058(4) 0.118(6) 0.073(5) -0.010(4) -0.031(4) -0.011(4)
C48 0.173(3) 0.148(3) 0.183(4) -0.014(3) -0.083(3) -0.020(3)
C49 0.088(5) 0.195(10) 0.078(6) -0.034(6) -0.022(5) -0.021(6)
C50 0.076(5) 0.134(7) 0.131(7) -0.051(6) -0.032(5) -0.025(5)
C51 0.130(8) 0.240(13) 0.167(10) -0.129(10) 0.033(7) -0.070(8)
C52 0.091(6) 0.136(8) 0.201(11) -0.077(8) -0.030(6) -0.009(5)
O7 0.199(15) 0.75(4) 0.216(15) 0.149(18) -0.052(12) -0.14(2)

loop_
_atom_type_symbol
_atom_type_description
_atom_type_scat_dispersion_real
_atom_type_scat_dispersion_imag
_atom_type_scat_source
C C 0.0033 0.0016 'International Tables Vol C Tables 4.2.6.8 and 6.1.1.4'
H H 0.0000 0.0000 'International Tables Vol C Tables 4.2.6.8 and 6.1.1.4'
O O 0.0106 0.0060 'International Tables Vol C Tables 4.2.6.8 and 6.1.1.4'
N N 0.0061 0.0033 'International Tables Vol C Tables 4.2.6.8 and 6.1.1.4'
Cl Cl 0.1484 0.1585 'International Tables Vol C Tables 4.2.6.8 and 6.1.1.4'
Pd Pd -1.1770 1.0070 'International Tables Vol C Tables 4.2.6.8 and 6.1.1.4'

loop_
_geom_angle_atom_site_label_1
_geom_angle_atom_site_label_2
_geom_angle_atom_site_label_3
_geom_angle
C13 Pd1 C38 176.1(2)
C13 Pd1 Cl1 89.91(15)
C38 Pd1 Cl1 90.70(15)
C13 Pd1 Cl2 90.18(15)
C38 Pd1 Cl2 88.74(15)
Cl1 Pd1 Cl2 173.02(6)
C18 O1 C17 114.8(5)
C23 O2 C24 116.5(7)
C25 O3 C26 112.0(9)
C27 O4 C28 112.4(10)
C30 O5 C29 117.3(8)
C35 O6 C36 115.3(6)
C13 N1 C14 110.2(5)
C13 N1 C1 127.2(4)
C14 N1 C1 122.6(5)
C13 N2 C15 111.6(5)
C13 N2 C16 123.8(4)
C15 N2 C16 124.5(5)
C38 N3 C39 110.0(5)
C38 N3 C41 127.9(4)
C39 N3 C41 122.1(5)
C38 N4 C40 111.6(5)
C38 N4 C37 123.8(5)
C40 N4 C37 124.3(5)
C6 C1 C2 124.1(6)
C6 C1 N1 119.1(6)
C2 C1 N1 116.5(6)
C1 C2 C3 116.2(7)
C1 C2 C8 123.7(6)
C3 C2 C8 120.1(7)
C4 C3 C2 120.7(8)
C4 C3 H3 119.7
C2 C3 H3 119.7
C3 C4 C5 120.8(8)
C3 C4 H4 119.6
C5 C4 H4 119.6
C4 C5 C6 121.0(8)
C4 C5 H5 119.5
C6 C5 H5 119.5
C1 C6 C5 117.1(7)
C1 C6 C7 123.3(6)
C5 C6 C7 119.6(7)
C6 C7 C9 112.5(6)
C6 C7 C10 112.2(5)
C9 C7 C10 110.7(6)
C6 C7 H7 107.0
C9 C7 H7 107.0
C10 C7 H7 107.0
C2 C8 C12 113.8(7)
C2 C8 C11 110.8(7)
C12 C8 C11 108.8(6)
C2 C8 H8 107.7
C12 C8 H8 107.7
C11 C8 H8 107.7
C7 C9 H9A 109.5
C7 C9 H9B 109.5
H9A C9 H9B 109.5
C7 C9 H9C 109.5
H9A C9 H9C 109.5
H9B C9 H9C 109.5
C7 C10 H10A 109.5
C7 C10 H10B 109.5
H10A C10 H10B 109.5
C7 C10 H10C 109.5
H10A C10 H10C 109.5
H10B C10 H10C 109.5
C8 C11 H11A 109.5
C8 C11 H11B 109.5
H11A C11 H11B 109.5
C8 C11 H11C 109.5
H11A C11 H11C 109.5
H11B C11 H11C 109.5
C8 C12 H12A 109.5
C8 C12 H12B 109.5
H12A C12 H12B 109.5
C8 C12 H12C 109.5
H12A C12 H12C 109.5
H12B C12 H12C 109.5
N2 C13 N1 103.7(4)
N2 C13 Pd1 124.3(4)
N1 C13 Pd1 132.1(4)
C15 C14 N1 108.2(5)
C15 C14 H14 125.9
N1 C14 H14 125.9
C14 C15 N2 106.4(5)
C14 C15 H15 126.8
N2 C15 H15 126.8
N2 C16 C17 111.8(5)
N2 C16 H16A 109.3
C17 C16 H16A 109.3
N2 C16 H16B 109.3
C17 C16 H16B 109.3
H16A C16 H16B 107.9
O1 C17 C16 108.1(5)
O1 C17 H17A 110.1
C16 C17 H17A 110.1
O1 C17 H17B 110.1
C16 C17 H17B 110.1
H17A C17 H17B 108.4
C19 C18 O1 120.4(8)
C19 C18 C23 120.7(8)
O1 C18 C23 118.8(9)
C18 C19 C20 120.2(9)
C18 C19 H19 119.9
C20 C19 H19 119.9
C21 C20 C19 118.4(10)
C21 C20 H20 120.8
C19 C20 H20 120.8
C22 C21 C20 122.4(9)
C22 C21 H21 118.8
C20 C21 H21 118.8
C21 C22 C23 121.1(8)
C21 C22 H22 119.5
C23 C22 H22 119.5
O2 C23 C22 127.0(7)
O2 C23 C18 115.8(7)
C22 C23 C18 117.2(8)
O2 C24 C25 107.9(10)
O2 C24 H24A 110.1
C25 C24 H24A 110.1
O2 C24 H24B 110.1
C25 C24 H24B 110.1
H24A C24 H24B 108.4
O3 C25 C24 114.7(11)
O3 C25 H25A 108.6
C24 C25 H25A 108.6
O3 C25 H25B 108.6
C24 C25 H25B 108.6
H25A C25 H25B 107.6
O3 C26 C27 113.3(11)
O3 C26 H26A 108.9
C27 C26 H26A 108.9
O3 C26 H26B 108.9
C27 C26 H26B 108.9
H26A C26 H26B 107.7
O4 C27 C26 116.0(11)
O4 C27 H27A 108.3
C26 C27 H27A 108.3
O4 C27 H27B 108.3
C26 C27 H27B 108.3
H27A C27 H27B 107.4
O4 C28 C29 102.5(8)
O4 C28 H28A 111.3
C29 C28 H28A 111.3
O4 C28 H28B 111.3
C29 C28 H28B 111.3
H28A C28 H28B 109.2
O5 C29 C28 107.5(9)
O5 C29 H29A 110.2
C28 C29 H29A 110.2
O5 C29 H29B 110.2
C28 C29 H29B 110.2
H29A C29 H29B 108.5
O5 C30 C35 113.1(10)
O5 C30 C31 126.2(9)
C35 C30 C31 120.7(10)
C32 C31 C30 121.0(11)
C32 C31 H31 119.5
C30 C31 H31 119.5
C33 C32 C31 121.5(13)
C33 C32 H32 119.3
C31 C32 H32 119.3
C32 C33 C34 118.9(12)
C32 C33 H33 120.5
C34 C33 H33 120.5
C35 C34 C33 118.7(11)
C35 C34 H34 120.6
C33 C34 H34 120.6
C30 C35 O6 123.9(10)
C30 C35 C34 118.9(11)
O6 C35 C34 117.1(9)
O6 C36 C37 106.8(6)
O6 C36 H36A 110.4
C37 C36 H36A 110.4
O6 C36 H36B 110.4
C37 C36 H36B 110.4
H36A C36 H36B 108.6
N4 C37 C36 112.6(6)
N4 C37 H37A 109.1
C36 C37 H37A 109.1
N4 C37 H37B 109.1
C36 C37 H37B 109.1
H37A C37 H37B 107.8
N4 C38 N3 105.0(5)
N4 C38 Pd1 124.6(4)
N3 C38 Pd1 130.4(4)
C40 C39 N3 106.2(5)
C40 C39 H39 126.9
N3 C39 H39 126.9
C39 C40 N4 107.1(6)
C39 C40 H40 126.4
N4 C40 H40 126.5
C46 C41 N3 118.4(6)
C46 C41 C42 124.8(7)
N3 C41 C42 116.8(6)
C43 C42 C41 112.6(8)
C43 C42 C48 124.0(9)
C41 C42 C48 123.3(8)
C44 C43 C42 124.7(10)
C44 C43 H43 117.6
C42 C43 H43 117.6
C43 C44 C45 121.3(9)
C43 C44 H44 119.3
C45 C44 H44 119.3
C44 C45 C46 119.8(9)
C44 C45 H45 120.1
C46 C45 H45 120.1
C41 C46 C45 116.6(7)
C41 C46 C47 122.1(6)
C45 C46 C47 121.3(7)
C46 C47 C49 112.9(7)
C46 C47 C50 111.5(5)
C49 C47 C50 109.5(6)
C46 C47 H47 107.6
C49 C47 H47 107.6
C50 C47 H47 107.6
C42 C48 C52 110.8(9)
C42 C48 C51 109.8(9)
C52 C48 C51 111.2(10)
C42 C48 H48 108.3
C52 C48 H48 108.3
C51 C48 H48 108.3
C47 C49 H49A 109.5
C47 C49 H49B 109.5
H49A C49 H49B 109.5
C47 C49 H49C 109.5
H49A C49 H49C 109.5
H49B C49 H49C 109.5
C47 C50 H50A 109.5
C47 C50 H50B 109.5
H50A C50 H50B 109.5
C47 C50 H50C 109.5
H50A C50 H50C 109.5
H50B C50 H50C 109.5
C48 C51 H51A 109.5
C48 C51 H51B 109.5
H51A C51 H51B 109.5
C48 C51 H51C 109.5
H51A C51 H51C 109.5
H51B C51 H51C 109.5
C48 C52 H52A 109.5
C48 C52 H52B 109.5
H52A C52 H52B 109.5
C48 C52 H52C 109.5
H52A C52 H52C 109.5
H52B C52 H52C 109.5
H71 O7 H72 129(9)

loop_
_geom_bond_atom_site_label_1
_geom_bond_atom_site_label_2
_geom_bond_distance
Pd1 C13 2.030(5)
Pd1 C38 2.040(5)
Pd1 Cl1 2.3033(16)
Pd1 Cl2 2.3162(17)
O1 C18 1.385(9)
O1 C17 1.430(7)
O2 C23 1.347(9)
O2 C24 1.410(11)
O3 C25 1.324(10)
O3 C26 1.332(11)
O4 C27 1.274(11)
O4 C28 1.439(12)
O5 C30 1.358(10)
O5 C29 1.433(9)
O6 C35 1.385(10)
O6 C36 1.444(8)
N1 C13 1.365(6)
N1 C14 1.376(7)
N1 C1 1.439(7)
N2 C13 1.351(6)
N2 C15 1.380(6)
N2 C16 1.450(7)
N3 C38 1.354(6)
N3 C39 1.393(7)
N3 C41 1.432(7)
N4 C38 1.338(7)
N4 C40 1.360(7)
N4 C37 1.466(7)
C1 C6 1.392(8)
C1 C2 1.404(9)
C2 C3 1.416(10)
C2 C8 1.499(9)
C3 C4 1.383(11)
C3 H3 0.9300
C4 C5 1.383(11)
C4 H4 0.9300
C5 C6 1.395(9)
C5 H5 0.9300
C6 C7 1.497(9)
C7 C9 1.524(8)
C7 C10 1.528(9)
C7 H7 0.9800
C8 C12 1.533(10)
C8 C11 1.542(10)
C8 H8 0.9800
C9 H9A 0.9600
C9 H9B 0.9600
C9 H9C 0.9600
C10 H10A 0.9600
C10 H10B 0.9600
C10 H10C 0.9600
C11 H11A 0.9600
C11 H11B 0.9600
C11 H11C 0.9600
C12 H12A 0.9600
C12 H12B 0.9600
C12 H12C 0.9600
C14 C15 1.318(8)
C14 H14 0.9300
C15 H15 0.9300
C16 C17 1.508(8)
C16 H16A 0.9700
C16 H16B 0.9700
C17 H17A 0.9700
C17 H17B 0.9700
C18 C19 1.379(12)
C18 C23 1.413(10)
C19 C20 1.392(12)
C19 H19 0.9300
C20 C21 1.358(11)
C20 H20 0.9300
C21 C22 1.357(10)
C21 H21 0.9300
C22 C23 1.386(10)
C22 H22 0.9300
C24 C25 1.501(14)
C24 H24A 0.9700
C24 H24B 0.9700
C25 H25A 0.9700
C25 H25B 0.9700
C26 C27 1.459(13)
C26 H26A 0.9700
C26 H26B 0.9700
C27 H27A 0.9700
C27 H27B 0.9700
C28 C29 1.538(14)
C28 H28A 0.9700
C28 H28B 0.9700
C29 H29A 0.9700
C29 H29B 0.9700
C30 C35 1.364(11)
C30 C31 1.382(12)
C31 C32 1.347(13)
C31 H31 0.9300
C32 C33 1.336(15)
C32 H32 0.9300
C33 C34 1.456(14)
C33 H33 0.9300
C34 C35 1.394(12)
C34 H34 0.9300
C36 C37 1.500(9)
C36 H36A 0.9700
C36 H36B 0.9700
C37 H37A 0.9700
C37 H37B 0.9700
C39 C40 1.346(8)
C39 H39 0.9300
C40 H40 0.9300
C41 C46 1.381(8)
C41 C42 1.446(9)
C42 C43 1.376(11)
C42 C48 1.484(13)
C43 C44 1.343(12)
C43 H43 0.9300
C44 C45 1.366(12)
C44 H44 0.9300
C45 C46 1.409(10)
C45 H45 0.9300
C46 C47 1.513(9)
C47 C49 1.545(9)
C47 C50 1.551(8)
C47 H47 0.9800
C48 C52 1.534(12)
C48 C51 1.542(14)
C48 H48 0.9800
C49 H49A 0.9600
C49 H49B 0.9600
C49 H49C 0.9600
C50 H50A 0.9600
C50 H50B 0.9600
C50 H50C 0.9600
C51 H51A 0.9600
C51 H51B 0.9600
C51 H51C 0.9600
C52 H52A 0.9600
C52 H52B 0.9600
C52 H52C 0.9600
O7 H71 0.63(5)
O7 H72 1.04(9)
